data_4115356
loop_
_publ_author_name
'Hsiu-Yi Chao'
'Wei Lu'
'Yanqin Li'
'Michael C. W. Chan'
'Chi-Ming Che'
'Kung-Kai Cheung'
'Nianyong Zhu'

_publ_section_title
;
 Organic Triplet Emissions of Arylacetylide Moieties Harnessed through
 Coordination to [Au(PCy3)]+. Effect of Molecular Structure upon
 Photoluminescent Properties
;
_journal_name_full 'Journal of the American Chemical Society'
_journal_page_first 14696
_journal_page_last 14706
_journal_paper_doi 10.1021/ja0209417
_journal_volume 124
_journal_year 2002
_chemical_formula_moiety 'C26 H38 Au P '
_chemical_formula_sum 'C26 H38 Au P'
_chemical_formula_weight 578.53
_space_group_IT_number 14
_symmetry_cell_setting monoclinic
_symmetry_Int_Tables_number 14
_symmetry_space_group_name_Hall '-P 2ybc'
_symmetry_space_group_name_H-M 'P 1 21/c 1'
_audit_creation_date 'Thu Apr  9 12:10:56 1998'
_audit_creation_method 'from TEXRAY.INF file'
_cell_angle_alpha 90
_cell_angle_beta 90.77(1)
_cell_angle_gamma 90
_cell_formula_units_Z 4
_cell_length_a 9.576(1)
_cell_length_b 11.239(2)
_cell_length_c 22.457(2)
_cell_measurement_reflns_used 25
_cell_measurement_temperature 301.2
_cell_measurement_theta_max 31.0
_cell_measurement_theta_min 26.3
_cell_volume 2416.7(5)
_computing_cell_refinement 'MSC/AFC Diffractometer Control'
_computing_data_collection 'MSC/AFC Diffractometer Control'
_computing_data_reduction teXsan
_computing_publication_material teXsan
_computing_structure_refinement teXsan
_computing_structure_solution 'DIRDIF92 (PATTY)'
_diffrn_ambient_temperature 301.2
_diffrn_measurement_device AFC7R
_diffrn_measurement_method 'omega scans with profile analysis'
_diffrn_orient_matrix_UB_11 0.00467
_diffrn_orient_matrix_UB_12 0.07908
_diffrn_orient_matrix_UB_13 -0.02029
_diffrn_orient_matrix_UB_21 0.05200
_diffrn_orient_matrix_UB_22 0.03346
_diffrn_orient_matrix_UB_23 0.03510
_diffrn_orient_matrix_UB_31 0.09045
_diffrn_orient_matrix_UB_32 -0.02332
_diffrn_orient_matrix_UB_33 -0.01844
_diffrn_radiation_detector scintillation_counter
_diffrn_radiation_monochromator graphite
_diffrn_radiation_source 'X-ray tube'
_diffrn_radiation_type MoKalpha
_diffrn_radiation_wavelength 0.7107
_diffrn_reflns_av_R_equivalents 1.98
_diffrn_reflns_limit_h_max 10
_diffrn_reflns_limit_h_min 0
_diffrn_reflns_limit_k_max 12
_diffrn_reflns_limit_k_min 0
_diffrn_reflns_limit_l_max 25
_diffrn_reflns_limit_l_min -25
_diffrn_reflns_number 4265
_diffrn_reflns_theta_max 24.00
_diffrn_standards_decay_% -1.33
_diffrn_standards_interval_count 300
_diffrn_standards_number 3
_exptl_absorpt_coefficient_mu 6.141
_exptl_absorpt_correction_T_max 1.000
_exptl_absorpt_correction_T_min 0.826
_exptl_absorpt_correction_type empirical
_exptl_absorpt_process_details psi-scan
_exptl_crystal_colour colourless
_exptl_crystal_density_diffrn 1.590
_exptl_crystal_density_meas 0.000
_exptl_crystal_description prism
_exptl_crystal_F_000 1152.00
_exptl_crystal_size_max 0.250
_exptl_crystal_size_mid 0.150
_exptl_crystal_size_min 0.100
_refine_diff_density_max 0.60
_refine_diff_density_min -0.51
_refine_ls_extinction_coef 1.06879
_refine_ls_extinction_method Zachariasen_type_2_gaussian_isotropic
_refine_ls_goodness_of_fit_obs 1.116
_refine_ls_hydrogen_treatment noref
_refine_ls_matrix_type full
_refine_ls_number_parameters 253
_refine_ls_number_reflns 2913
_refine_ls_number_restraints 0
_refine_ls_R_factor_obs 0.0205
_refine_ls_shift/esd_max 0.0160
_refine_ls_structure_factor_coef F
_refine_ls_weighting_scheme sigma
_refine_ls_wR_factor_obs 0.0243
_reflns_number_observed 2913
_reflns_number_total 4002
_reflns_observed_criterion 3.00
_cod_data_source_file ja0209417_01.cif
_cod_data_source_block afc723_C26H38P1Au1_Mar_17_1998_Compound_1a
_cod_original_cell_volume 2416.8(5)
_cod_original_sg_symbol_H-M 'P 21/c '
_cod_original_formula_sum 'C26 H38 Au P '
_cod_database_code 4115356

loop_
_symmetry_equiv_pos_as_xyz
'   +x,   +y,   +z'
'   -x,1/2+y,1/2-z'
'   -x,   -y,   -z'
'   +x,1/2-y,1/2+z'

loop_
_atom_site_aniso_label
_atom_site_aniso_U_11
_atom_site_aniso_U_22
_atom_site_aniso_U_33
_atom_site_aniso_U_12
_atom_site_aniso_U_13
_atom_site_aniso_U_23
Au(1) 0.0385(1) 0.0320(1) 0.0468(1) 0.00394(9) 0.00327(8) -0.00213(9)
P(1) 0.0352(6) 0.0298(6) 0.0354(6) 0.0010(5) 0.0037(5) -0.0008(5)
C(1) 0.047(3) 0.038(3) 0.060(3) 0.007(2) 0.003(2) 0.001(2)
C(2) 0.051(3) 0.051(4) 0.059(3) 0.007(3) -0.009(3) -0.005(3)
C(3) 0.046(3) 0.043(3) 0.069(4) 0.009(3) -0.005(3) -0.009(3)
C(4) 0.058(3) 0.040(4) 0.106(5) 0.007(3) 0.018(3) 0.000(3)
C(5) 0.055(4) 0.042(4) 0.144(7) 0.002(3) 0.002(4) 0.009(4)
C(6) 0.068(4) 0.062(5) 0.132(7) 0.014(4) -0.006(4) -0.047(5)
C(7) 0.114(6) 0.117(7) 0.069(4) 0.050(6) 0.004(4) -0.022(5)
C(8) 0.108(5) 0.084(5) 0.065(4) 0.043(4) 0.009(4) 0.009(4)
C(9) 0.042(3) 0.032(3) 0.035(2) 0.000(2) 0.002(2) -0.001(2)
C(10) 0.056(3) 0.044(3) 0.037(3) 0.008(2) 0.009(2) 0.002(2)
C(11) 0.064(3) 0.076(4) 0.039(3) 0.007(3) 0.014(2) 0.007(3)
C(12) 0.075(4) 0.063(4) 0.052(3) -0.004(3) 0.012(3) 0.022(3)
C(13) 0.072(4) 0.055(4) 0.048(3) 0.017(3) 0.008(3) 0.019(3)
C(14) 0.062(3) 0.036(3) 0.041(3) 0.010(3) 0.013(2) 0.005(2)
C(15) 0.035(2) 0.032(3) 0.037(2) 0.002(2) 0.002(2) 0.000(2)
C(16) 0.049(3) 0.052(3) 0.038(3) -0.005(2) 0.003(2) -0.002(2)
C(17) 0.053(3) 0.050(4) 0.055(3) -0.009(3) -0.006(2) -0.009(3)
C(18) 0.071(4) 0.055(4) 0.052(3) 0.006(3) -0.013(3) -0.012(3)
C(19) 0.093(4) 0.067(4) 0.034(3) -0.009(3) -0.005(3) 0.005(3)
C(20) 0.072(4) 0.048(3) 0.040(3) -0.013(3) 0.000(3) 0.006(2)
C(21) 0.034(2) 0.031(3) 0.042(2) -0.001(2) 0.003(2) 0.000(2)
C(22) 0.041(3) 0.043(3) 0.071(3) -0.001(2) 0.010(3) -0.007(3)
C(23) 0.042(3) 0.061(4) 0.079(4) 0.001(3) 0.016(3) -0.012(3)
C(24) 0.037(3) 0.068(4) 0.094(4) -0.007(3) 0.003(3) -0.002(3)
C(25) 0.047(3) 0.062(4) 0.087(4) -0.013(3) 0.007(3) -0.016(3)
C(26) 0.042(3) 0.055(3) 0.064(3) -0.007(3) 0.007(2) -0.014(3)

loop_
_atom_site_label
_atom_site_fract_x
_atom_site_fract_y
_atom_site_fract_z
_atom_site_U_iso_or_equiv
_atom_site_thermal_displace_type
Au(1) 0.13139(2) 0.02465(2) 0.387614(8) 0.0391 Uij
P(1) -0.0037(1) 0.1877(1) 0.40688(5) 0.0334 Uij
C(1) 0.2445(5) -0.1193(4) 0.3679(2) 0.0481 Uij
C(2) 0.3079(5) -0.2065(5) 0.3547(2) 0.0540 Uij
C(3) 0.3851(5) -0.3123(5) 0.3398(2) 0.0527 Uij
C(4) 0.3858(6) -0.4103(5) 0.3769(3) 0.0680 Uij
C(5) 0.4585(6) -0.5121(5) 0.3637(4) 0.0800 Uij
C(6) 0.5297(7) -0.5188(6) 0.3119(4) 0.0874 Uij
C(7) 0.5358(8) -0.4221(8) 0.2736(3) 0.0999 Uij
C(8) 0.4626(7) -0.3199(6) 0.2881(3) 0.0857 Uij
C(9) -0.0163(4) 0.2859(4) 0.3409(2) 0.0365 Uij
C(10) 0.1188(5) 0.2835(4) 0.3049(2) 0.0457 Uij
C(11) 0.1047(5) 0.3567(5) 0.2479(2) 0.0593 Uij
C(12) 0.0608(6) 0.4841(5) 0.2612(2) 0.0634 Uij
C(13) -0.0739(6) 0.4849(5) 0.2947(2) 0.0582 Uij
C(14) -0.0610(5) 0.4140(4) 0.3526(2) 0.0466 Uij
C(15) 0.0582(4) 0.2773(4) 0.4708(2) 0.0344 Uij
C(16) 0.2045(5) 0.3283(5) 0.4622(2) 0.0465 Uij
C(17) 0.2533(5) 0.4000(5) 0.5158(2) 0.0526 Uij
C(18) 0.2489(6) 0.3269(5) 0.5726(2) 0.0595 Uij
C(19) 0.1053(6) 0.2743(5) 0.5817(2) 0.0648 Uij
C(20) 0.0556(5) 0.2028(5) 0.5276(2) 0.0533 Uij
C(21) -0.1820(4) 0.1419(4) 0.4274(2) 0.0356 Uij
C(22) -0.2806(5) 0.2413(5) 0.4482(2) 0.0515 Uij
C(23) -0.4180(5) 0.1888(5) 0.4699(3) 0.0608 Uij
C(24) -0.4874(5) 0.1129(5) 0.4223(3) 0.0662 Uij
C(25) -0.3911(6) 0.0150(5) 0.4010(3) 0.0653 Uij
C(26) -0.2521(5) 0.0665(5) 0.3790(2) 0.0538 Uij
H(1) 0.3342 -0.4073 0.4127 0.0815 Uij
H(2) 0.4592 -0.5773 0.3907 0.0959 Uij
H(3) 0.5760 -0.5906 0.3018 0.1049 Uij
H(4) 0.5889 -0.4259 0.2383 0.1199 Uij
H(5) 0.4655 -0.2534 0.2620 0.1029 Uij
H(6) -0.0867 0.2525 0.3158 0.0438 Uij
H(7) 0.1927 0.3152 0.3286 0.0549 Uij
H(8) 0.1396 0.2035 0.2947 0.0549 Uij
H(9) 0.1921 0.3578 0.2284 0.0713 Uij
H(10) 0.0364 0.3209 0.2226 0.0713 Uij
H(11) 0.1314 0.5217 0.2845 0.0761 Uij
H(12) 0.0485 0.5261 0.2248 0.0761 Uij
H(13) -0.0980 0.5647 0.3038 0.0700 Uij
H(14) -0.1452 0.4505 0.2704 0.0700 Uij
H(15) -0.1489 0.4136 0.3717 0.0559 Uij
H(16) 0.0066 0.4510 0.3778 0.0559 Uij
H(17) -0.0044 0.3420 0.4755 0.0413 Uij
H(18) 0.2679 0.2645 0.4562 0.0559 Uij
H(19) 0.2034 0.3784 0.4282 0.0559 Uij
H(20) 0.3465 0.4257 0.5095 0.0632 Uij
H(21) 0.1943 0.4674 0.5199 0.0632 Uij
H(22) 0.3152 0.2643 0.5703 0.0715 Uij
H(23) 0.2719 0.3767 0.6056 0.0715 Uij
H(24) 0.1085 0.2234 0.6154 0.0777 Uij
H(25) 0.0410 0.3371 0.5885 0.0777 Uij
H(26) -0.0373 0.1766 0.5341 0.0641 Uij
H(27) 0.1149 0.1358 0.5229 0.0641 Uij
H(28) -0.1705 0.0905 0.4607 0.0427 Uij
H(29) -0.2369 0.2842 0.4798 0.0619 Uij
H(30) -0.2993 0.2937 0.4159 0.0619 Uij
H(31) -0.3996 0.1410 0.5040 0.0730 Uij
H(32) -0.4791 0.2518 0.4802 0.0730 Uij
H(33) -0.5691 0.0778 0.4382 0.0794 Uij
H(34) -0.5123 0.1620 0.3894 0.0794 Uij
H(35) -0.3726 -0.0383 0.4330 0.0784 Uij
H(36) -0.4356 -0.0268 0.3693 0.0784 Uij
H(37) -0.2697 0.1147 0.3450 0.0645 Uij
H(38) -0.1916 0.0030 0.3686 0.0645 Uij

loop_
_atom_type_symbol
_atom_type_oxidation_number
_atom_type_number_in_cell
_atom_type_scat_dispersion_real
_atom_type_scat_dispersion_imag
_atom_type_scat_source
Au 0 4 -2.013 8.802 'International Tables'
P 0 4 0.102 0.094 'International Tables'
C 0 104 0.003 0.002 'International Tables'
H 0 152 0.000 0.000 'International Tables'

loop_
_geom_angle_atom_site_label_1
_geom_angle_atom_site_label_2
_geom_angle_atom_site_label_3
_geom_angle
_geom_angle_publ_flag
P(1) Au(1) C(1) 177.7(1) yes
Au(1) P(1) C(9) 110.9(1) yes
Au(1) P(1) C(15) 114.1(1) yes
Au(1) P(1) C(21) 110.5(1) yes
C(9) P(1) C(15) 108.3(2) yes
C(9) P(1) C(21) 108.4(2) yes
C(15) P(1) C(21) 104.3(2) yes
Au(1) C(1) C(2) 177.5(5) yes
C(1) C(2) C(3) 179.1(6) yes
C(2) C(3) C(4) 121.1(5) yes
C(2) C(3) C(8) 121.8(5) yes
C(4) C(3) C(8) 117.2(5) yes
C(3) C(4) C(5) 122.2(6) yes
C(4) C(5) C(6) 119.5(6) yes
C(5) C(6) C(7) 120.9(6) yes
C(6) C(7) C(8) 118.6(6) yes
C(3) C(8) C(7) 121.6(6) yes
P(1) C(9) C(10) 111.4(3) yes
P(1) C(9) C(14) 116.1(3) yes
C(10) C(9) C(14) 110.4(4) yes
C(9) C(10) C(11) 111.5(4) yes
C(10) C(11) C(12) 111.4(4) yes
C(11) C(12) C(13) 110.2(4) yes
C(12) C(13) C(14) 111.3(4) yes
C(9) C(14) C(13) 111.3(4) yes
P(1) C(15) C(16) 113.1(3) yes
P(1) C(15) C(20) 110.0(3) yes
C(16) C(15) C(20) 109.7(4) yes
C(15) C(16) C(17) 111.9(4) yes
C(16) C(17) C(18) 111.6(4) yes
C(17) C(18) C(19) 111.1(4) yes
C(18) C(19) C(20) 111.9(4) yes
C(15) C(20) C(19) 111.6(4) yes
P(1) C(21) C(22) 116.5(3) yes
P(1) C(21) C(26) 112.0(3) yes
C(22) C(21) C(26) 110.7(4) yes
C(21) C(22) C(23) 110.5(4) yes
C(22) C(23) C(24) 111.3(4) yes
C(23) C(24) C(25) 111.6(4) yes
C(24) C(25) C(26) 111.1(5) yes
C(21) C(26) C(25) 110.7(4) yes

loop_
_geom_bond_atom_site_label_1
_geom_bond_atom_site_label_2
_geom_bond_distance
_geom_bond_publ_flag
Au(1) P(1) 2.288(1) yes
Au(1) C(1) 2.000(5) yes
P(1) C(9) 1.850(4) yes
P(1) C(15) 1.844(4) yes
P(1) C(21) 1.848(4) yes
C(1) C(2) 1.192(7) yes
C(2) C(3) 1.442(7) yes
C(3) C(4) 1.381(7) yes
C(3) C(8) 1.389(8) yes
C(4) C(5) 1.373(8) yes
C(5) C(6) 1.359(10) yes
C(6) C(7) 1.39(1) yes
C(7) C(8) 1.386(9) yes
C(9) C(10) 1.535(6) yes
C(9) C(14) 1.526(6) yes
C(10) C(11) 1.526(6) yes
C(11) C(12) 1.523(8) yes
C(12) C(13) 1.502(7) yes
C(13) C(14) 1.529(6) yes
C(15) C(16) 1.528(6) yes
C(15) C(20) 1.526(6) yes
C(16) C(17) 1.516(6) yes
C(17) C(18) 1.520(7) yes
C(18) C(19) 1.513(7) yes
C(19) C(20) 1.527(7) yes
C(21) C(22) 1.539(6) yes
C(21) C(26) 1.527(6) yes
C(22) C(23) 1.528(7) yes
C(23) C(24) 1.514(7) yes
C(24) C(25) 1.518(8) yes
C(25) C(26) 1.539(7) yes
